data_2228337
loop_
_publ_author_name
'Nan, Yi'
'Yuan, Ling'
'Xu, Cheng-Bi'
'Nan, Shan-Ji'
'Niu, Yang'

_publ_section_title
;
 <i>catena</i>-Poly[[dichloridozinc(II)]-\m-1,4-bis(1<i>H</i>-imidazol-1-yl)benzene]
;
_journal_coeditor_code HB5712
_journal_issue 12
_journal_name_full 'Acta Crystallographica Section E'
_journal_page_first m1518
_journal_paper_doi 10.1107/S1600536810044429
_journal_volume 66
_journal_year 2010
_chemical_formula_iupac '[Zn Cl2 (C12 H10 N4)]'
_chemical_formula_moiety 'C12 H10 Cl2 N4 Zn'
_chemical_formula_sum 'C12 H10 Cl2 N4 Zn'
_chemical_formula_weight 346.51
_chemical_name_systematic
;
<i>catena</i>-Poly[[dichloridozinc(II)]-\m-1,4-bis(1<i>H</i>-
imidazol-1-yl)benzene]
;
_space_group_IT_number 15
_symmetry_cell_setting monoclinic
_symmetry_space_group_name_Hall '-C 2yc'
_symmetry_space_group_name_H-M 'C 1 2/c 1'
_atom_sites_solution_hydrogens geom
_atom_sites_solution_primary direct
_atom_sites_solution_secondary difmap
_audit_creation_method SHELXL-97
_cell_angle_alpha 90.00
_cell_angle_beta 93.75(3)
_cell_angle_gamma 90.00
_cell_formula_units_Z 4
_cell_length_a 13.196(3)
_cell_length_b 6.3780(13)
_cell_length_c 16.431(3)
_cell_measurement_reflns_used 6568
_cell_measurement_temperature 293(2)
_cell_measurement_theta_max 54.8
_cell_measurement_theta_min 6.19
_cell_volume 1379.9(5)
_computing_cell_refinement 'CrystalClear (Rigaku/MSC, 2005)'
_computing_data_collection 'CrystalClear (Rigaku/MSC, 2005)'
_computing_data_reduction 'CrystalClear (Rigaku/MSC, 2005)'
_computing_molecular_graphics 'SHELXTL (Sheldrick, 2008)'
_computing_publication_material 'SHELXTL (Sheldrick, 2008)'
_computing_structure_refinement 'SHELXL97 (Sheldrick, 2008)'
_computing_structure_solution 'SHELXS97 (Sheldrick, 2008)'
_diffrn_ambient_temperature 293(2)
_diffrn_detector_area_resol_mean 9
_diffrn_measured_fraction_theta_full 0.994
_diffrn_measured_fraction_theta_max 0.994
_diffrn_measurement_device_type 'Rigaku Mercury'
_diffrn_measurement_method \w
_diffrn_radiation_monochromator graphite
_diffrn_radiation_source 'fine-focus sealed tube'
_diffrn_radiation_type MoK\a
_diffrn_radiation_wavelength 0.71073
_diffrn_reflns_av_R_equivalents 0.0284
_diffrn_reflns_av_sigmaI/netI 0.0204
_diffrn_reflns_limit_h_max 15
_diffrn_reflns_limit_h_min -15
_diffrn_reflns_limit_k_max 7
_diffrn_reflns_limit_k_min -7
_diffrn_reflns_limit_l_max 19
_diffrn_reflns_limit_l_min -19
_diffrn_reflns_number 5725
_diffrn_reflns_theta_full 24.99
_diffrn_reflns_theta_max 24.99
_diffrn_reflns_theta_min 3.09
_diffrn_standards_decay_% 0
_diffrn_standards_interval_count 0
_diffrn_standards_interval_time 0
_exptl_absorpt_coefficient_mu 2.156
_exptl_absorpt_correction_T_max 0.650
_exptl_absorpt_correction_T_min 0.589
_exptl_absorpt_correction_type multi-scan
_exptl_absorpt_process_details '(CrystalClear; Rigaku/MSC, 2005)'
_exptl_crystal_colour colorless
_exptl_crystal_density_diffrn 1.668
_exptl_crystal_density_method 'not measured'
_exptl_crystal_description block
_exptl_crystal_F_000 696
_exptl_crystal_size_max 0.25
_exptl_crystal_size_mid 0.22
_exptl_crystal_size_min 0.20
_refine_diff_density_max 0.262
_refine_diff_density_min -0.331
_refine_ls_extinction_method none
_refine_ls_goodness_of_fit_ref 1.181
_refine_ls_hydrogen_treatment constr
_refine_ls_matrix_type full
_refine_ls_number_parameters 87
_refine_ls_number_reflns 1209
_refine_ls_number_restraints 0
_refine_ls_restrained_S_all 1.181
_refine_ls_R_factor_all 0.0313
_refine_ls_R_factor_gt 0.0281
_refine_ls_shift/su_max 0.000
_refine_ls_shift/su_mean 0.000
_refine_ls_structure_factor_coef Fsqd
_refine_ls_weighting_details 'calc w=1/[\s^2^(Fo^2^)+(0.0220P)^2^+1.5504P] where P=(Fo^2^+2Fc^2^)/3'
_refine_ls_weighting_scheme calc
_refine_ls_wR_factor_gt 0.0572
_refine_ls_wR_factor_ref 0.0580
_reflns_number_gt 1136
_reflns_number_total 1209
_reflns_threshold_expression I>2\s(I)
_cod_data_source_file hb5712.cif
_cod_data_source_block I
_cod_original_sg_symbol_H-M 'C 2/c'
_cod_database_code 2228337
_cod_database_fobs_code 2228337

loop_
_symmetry_equiv_pos_as_xyz
'x, y, z'
'-x, y, -z+1/2'
'x+1/2, y+1/2, z'
'-x+1/2, y+1/2, -z+1/2'
'-x, -y, -z'
'x, -y, z-1/2'
'-x+1/2, -y+1/2, -z'
'x+1/2, -y+1/2, z-1/2'

loop_
_atom_site_type_symbol
_atom_site_label
_atom_site_fract_x
_atom_site_fract_y
_atom_site_fract_z
_atom_site_U_iso_or_equiv
_atom_site_adp_type
_atom_site_calc_flag
_atom_site_refinement_flags
_atom_site_occupancy
_atom_site_disorder_assembly
_atom_site_disorder_group
Zn Zn1 0.5000 0.47523(6) 0.2500 0.02629(14) Uani d S 1 . .
Cl Cl1 0.62428(6) 0.67534(12) 0.20142(4) 0.0488(2) Uani d . 1 . .
N N1 0.45231(15) 0.2933(3) 0.15401(11) 0.0288(5) Uani d . 1 . .
N N2 0.37084(14) 0.0812(3) 0.06614(11) 0.0275(5) Uani d . 1 . .
C C1 0.38454(18) 0.1419(4) 0.14535(14) 0.0296(6) Uani d . 1 . .
H H1A 0.3506 0.0842 0.1878 0.036 Uiso calc R 1 . .
C C2 0.4850(2) 0.3299(4) 0.07706(15) 0.0363(6) Uani d . 1 . .
H H2A 0.5341 0.4274 0.0648 0.044 Uiso calc R 1 . .
C C3 0.4350(2) 0.2028(4) 0.02255(15) 0.0362(6) Uani d . 1 . .
H H3A 0.4422 0.1978 -0.0333 0.043 Uiso calc R 1 . .
C C4 0.30781(18) -0.0863(4) 0.03321(14) 0.0269(5) Uani d . 1 . .
C C5 0.2728(2) -0.0807(4) -0.04871(15) 0.0350(6) Uani d . 1 . .
H H5A 0.2882 0.0330 -0.0811 0.042 Uiso calc R 1 . .
C C6 0.28494(19) -0.2555(4) 0.08161(15) 0.0334(6) Uani d . 1 . .
H H6A 0.3084 -0.2588 0.1362 0.040 Uiso calc R 1 . .

loop_
_atom_site_aniso_label
_atom_site_aniso_U_11
_atom_site_aniso_U_22
_atom_site_aniso_U_33
_atom_site_aniso_U_12
_atom_site_aniso_U_13
_atom_site_aniso_U_23
Zn1 0.0337(2) 0.0263(2) 0.0182(2) 0.000 -0.00328(15) 0.000
Cl1 0.0571(5) 0.0594(5) 0.0295(4) -0.0279(4) 0.0008(3) -0.0005(3)
N1 0.0349(12) 0.0296(11) 0.0214(11) -0.0060(9) -0.0017(8) -0.0011(8)
N2 0.0336(11) 0.0267(11) 0.0216(10) -0.0062(9) -0.0020(8) -0.0024(8)
C1 0.0340(13) 0.0334(14) 0.0214(13) -0.0070(11) 0.0014(10) -0.0014(10)
C2 0.0478(16) 0.0338(15) 0.0276(14) -0.0150(12) 0.0031(11) -0.0001(11)
C3 0.0529(17) 0.0344(14) 0.0213(13) -0.0146(13) 0.0032(11) -0.0013(10)
C4 0.0299(13) 0.0270(12) 0.0235(12) -0.0032(10) -0.0016(10) -0.0034(10)
C5 0.0477(16) 0.0306(14) 0.0258(13) -0.0086(12) -0.0033(11) 0.0055(10)
C6 0.0431(15) 0.0351(14) 0.0205(12) -0.0067(12) -0.0080(10) 0.0004(10)

loop_
_atom_type_symbol
_atom_type_description
_atom_type_scat_dispersion_real
_atom_type_scat_dispersion_imag
_atom_type_scat_source
C C 0.0033 0.0016 'International Tables Vol C Tables 4.2.6.8 and 6.1.1.4'
Cl Cl 0.1484 0.1585 'International Tables Vol C Tables 4.2.6.8 and 6.1.1.4'
N N 0.0061 0.0033 'International Tables Vol C Tables 4.2.6.8 and 6.1.1.4'
Zn Zn 0.2839 1.4301 'International Tables Vol C Tables 4.2.6.8 and 6.1.1.4'
H H 0.0000 0.0000 'International Tables Vol C Tables 4.2.6.8 and 6.1.1.4'

loop_
_geom_angle_atom_site_label_1
_geom_angle_atom_site_label_2
_geom_angle_atom_site_label_3
_geom_angle_site_symmetry_1
_geom_angle_site_symmetry_3
_geom_angle
_geom_angle_publ_flag
N1 Zn1 N1 . 2_655 110.08(11) ?
N1 Zn1 Cl1 . 2_655 113.71(6) ?
N1 Zn1 Cl1 2_655 2_655 104.11(6) ?
N1 Zn1 Cl1 . . 104.11(6) ?
N1 Zn1 Cl1 2_655 . 113.71(6) ?
Cl1 Zn1 Cl1 2_655 . 111.38(5) ?
C1 N1 C2 . . 105.98(19) ?
C1 N1 Zn1 . . 132.71(16) ?
C2 N1 Zn1 . . 121.06(16) ?
C1 N2 C3 . . 106.79(19) ?
C1 N2 C4 . . 127.6(2) ?
C3 N2 C4 . . 125.50(19) ?
N1 C1 N2 . . 111.1(2) ?
N1 C1 H1A . . 124.5 ?
N2 C1 H1A . . 124.5 ?
C3 C2 N1 . . 109.7(2) ?
C3 C2 H2A . . 125.1 ?
N1 C2 H2A . . 125.1 ?
C2 C3 N2 . . 106.4(2) ?
C2 C3 H3A . . 126.8 ?
N2 C3 H3A . . 126.8 ?
C6 C4 C5 . . 120.2(2) ?
C6 C4 N2 . . 120.3(2) ?
C5 C4 N2 . . 119.4(2) ?
C6 C5 C4 7_545 . 119.8(2) ?
C6 C5 H5A 7_545 . 120.1 ?
C4 C5 H5A . . 120.1 ?
C5 C6 C4 7_545 . 120.0(2) ?
C5 C6 H6A 7_545 . 120.0 ?
C4 C6 H6A . . 120.0 ?

loop_
_geom_bond_atom_site_label_1
_geom_bond_atom_site_label_2
_geom_bond_site_symmetry_2
_geom_bond_distance
_geom_bond_publ_flag
Zn1 N1 . 2.0248(19) y
Zn1 N1 2_655 2.0248(19) ?
Zn1 Cl1 2_655 2.2643(8) ?
Zn1 Cl1 . 2.2643(8) y
N1 C1 . 1.317(3) ?
N1 C2 . 1.382(3) ?
N2 C1 . 1.359(3) ?
N2 C3 . 1.382(3) ?
N2 C4 . 1.438(3) ?
C1 H1A . 0.9300 ?
C2 C3 . 1.348(3) ?
C2 H2A . 0.9300 ?
C3 H3A . 0.9300 ?
C4 C6 . 1.385(3) ?
C4 C5 . 1.395(3) ?
C5 C6 7_545 1.382(3) ?
C5 H5A . 0.9300 ?
C6 C5 7_545 1.382(3) ?
C6 H6A . 0.9300 ?

loop_
_geom_torsion_atom_site_label_1
_geom_torsion_atom_site_label_2
_geom_torsion_atom_site_label_3
_geom_torsion_atom_site_label_4
_geom_torsion_site_symmetry_1
_geom_torsion_site_symmetry_2
_geom_torsion_site_symmetry_3
_geom_torsion_site_symmetry_4
_geom_torsion
_geom_torsion_publ_flag
N1 Zn1 N1 C1 2_655 . . . 55.1(2) ?
Cl1 Zn1 N1 C1 2_655 . . . -61.2(2) ?
Cl1 Zn1 N1 C1 . . . . 177.4(2) ?
N1 Zn1 N1 C2 2_655 . . . -131.4(2) ?
Cl1 Zn1 N1 C2 2_655 . . . 112.23(19) ?
Cl1 Zn1 N1 C2 . . . . -9.2(2) ?
C2 N1 C1 N2 . . . . -0.9(3) ?
Zn1 N1 C1 N2 . . . . 173.23(16) ?
C3 N2 C1 N1 . . . . 0.3(3) ?
C4 N2 C1 N1 . . . . 176.3(2) ?
C1 N1 C2 C3 . . . . 1.2(3) ?
Zn1 N1 C2 C3 . . . . -173.77(17) ?
N1 C2 C3 N2 . . . . -1.0(3) ?
C1 N2 C3 C2 . . . . 0.5(3) ?
C4 N2 C3 C2 . . . . -175.6(2) ?
C1 N2 C4 C6 . . . . -25.8(4) ?
C3 N2 C4 C6 . . . . 149.4(3) ?
C1 N2 C4 C5 . . . . 156.4(2) ?
C3 N2 C4 C5 . . . . -28.4(4) ?
C6 C4 C5 C6 . . . 7_545 0.0(4) ?
N2 C4 C5 C6 . . . 7_545 177.8(2) ?
C5 C4 C6 C5 . . . 7_545 0.0(4) ?
N2 C4 C6 C5 . . . 7_545 -177.8(2) ?
